data_1559749
loop_
_publ_author_name
'Vaddypally, Shivaiah'
'Kiselev, Vitaly G.'
'Byrne, Alex N.'
'Goldsmith, C. Franklin'
'Zdilla, Michael J.'

_publ_section_title
;
 Transition-metal-mediated reduction and reversible double-cyclization of
 cyanuric triazide to an asymmetric bitetrazolate involving cleavage of
 the six-membered aromatic ring.
;
_journal_issue 6
_journal_name_full 'Chemical science'
_journal_page_first 2268
_journal_page_last 2275
_journal_paper_doi 10.1039/d0sc04949b
_journal_volume 12
_journal_year 2020
_chemical_formula_moiety 'C36 H30 Mn2 N26, 2(C2 H3 N), 2(C5 H5 N)'
_chemical_formula_sum 'C50 H46 Mn2 N30'
_chemical_formula_weight 1177.05
_chemical_properties_physical Air-sensitive,Explosive
_space_group_crystal_system triclinic
_space_group_IT_number 2
_space_group_name_Hall '-P 1'
_space_group_name_H-M_alt 'P -1'
_atom_sites_solution_hydrogens geom
_atom_sites_solution_primary direct
_atom_sites_solution_secondary difmap
_audit_creation_date 2020-08-21
_audit_creation_method
;
Olex2 1.2
(compiled 2018.05.29 svn.r3508 for OlexSys, GUI svn.r5506)
;
_audit_update_record
;
2020-08-21 deposited with the CCDC.	2020-12-01 downloaded from the CCDC.
;
_cell_angle_alpha 72.463(4)
_cell_angle_beta 82.359(4)
_cell_angle_gamma 71.422(3)
_cell_formula_units_Z 1
_cell_length_a 11.495(3)
_cell_length_b 11.697(3)
_cell_length_c 11.753(3)
_cell_measurement_reflns_used 5426
_cell_measurement_temperature 173(2)
_cell_measurement_theta_max 27.95
_cell_measurement_theta_min 2.25
_cell_volume 1427.1(6)
_computing_cell_refinement 'SAINT v8.34A (Bruker, 2013)'
_computing_data_collection 'COSMO (Bruker, 2013)'
_computing_data_reduction 'SAINT v8.34A (Bruker, 2013)'
_computing_molecular_graphics 'Olex2 (Dolomanov et al., 2009)'
_computing_publication_material 'Olex2 (Dolomanov et al., 2009)'
_computing_structure_refinement 'XL (Sheldrick, 2008)'
_computing_structure_solution 'ShelXS (Sheldrick, 2008)'
_diffrn_ambient_temperature 172.99
_diffrn_detector_area_resol_mean 8.333
_diffrn_measured_fraction_theta_full 0.985
_diffrn_measured_fraction_theta_max 0.975
_diffrn_measurement_device_type 'Bruker APEX-II CCD'
_diffrn_measurement_method '\f and \w scans'
_diffrn_radiation_type MoK\a
_diffrn_radiation_wavelength 0.71073
_diffrn_reflns_av_R_equivalents 0.0173
_diffrn_reflns_av_unetI/netI 0.0286
_diffrn_reflns_Laue_measured_fraction_full 0.985
_diffrn_reflns_Laue_measured_fraction_max 0.975
_diffrn_reflns_limit_h_max 14
_diffrn_reflns_limit_h_min -15
_diffrn_reflns_limit_k_max 15
_diffrn_reflns_limit_k_min -15
_diffrn_reflns_limit_l_max 15
_diffrn_reflns_limit_l_min -15
_diffrn_reflns_number 11467
_diffrn_reflns_point_group_measured_fraction_full 0.985
_diffrn_reflns_point_group_measured_fraction_max 0.975
_diffrn_reflns_theta_full 25.242
_diffrn_reflns_theta_max 27.953
_diffrn_reflns_theta_min 1.819
_diffrn_source 'sealed tube'
_diffrn_standards_number 0
_exptl_absorpt_coefficient_mu 0.507
_exptl_absorpt_correction_T_max 0.7456
_exptl_absorpt_correction_T_min 0.6637
_exptl_absorpt_correction_type multi-scan
_exptl_absorpt_process_details
'SADABS-2014/5 (Bruker,2014/5) was used for absorption correction. wR2(int) was 0.0332 before and 0.0276 after correction. The Ratio of minimum to maximum transmission is 0.8902. The \l/2 correction factor is 0.00150.'
_exptl_crystal_colour colourless
_exptl_crystal_density_diffrn 1.370
_exptl_crystal_description prism
_exptl_crystal_F_000 606
_exptl_crystal_size_max 0.17
_exptl_crystal_size_mid 0.05
_exptl_crystal_size_min 0.024
_refine_diff_density_max 0.654
_refine_diff_density_min -0.604
_refine_diff_density_rms 0.063
_refine_ls_extinction_method none
_refine_ls_goodness_of_fit_ref 1.033
_refine_ls_hydrogen_treatment constr
_refine_ls_matrix_type full
_refine_ls_number_parameters 371
_refine_ls_number_reflns 6685
_refine_ls_number_restraints 0
_refine_ls_restrained_S_all 1.033
_refine_ls_R_factor_all 0.0644
_refine_ls_R_factor_gt 0.0500
_refine_ls_shift/su_max 0.001
_refine_ls_shift/su_mean 0.000
_refine_ls_structure_factor_coef Fsqd
_refine_ls_weighting_details 'w=1/[\s^2^(Fo^2^)+(0.0667P)^2^+1.2323P] where P=(Fo^2^+2Fc^2^)/3'
_refine_ls_weighting_scheme calc
_refine_ls_wR_factor_gt 0.1281
_refine_ls_wR_factor_ref 0.1410
_reflns_Friedel_coverage 0.000
_reflns_number_gt 5411
_reflns_number_total 6685
_reflns_threshold_expression 'I > 2\s(I)'
_cod_data_source_file d0sc04949b2.cif
_cod_data_source_block 2a
_cod_depositor_comments
;Adding full bibliography for 1559749--1559754.cif.

 Adding full bibliography for 1559749--1559754.cif.
;
_cod_original_cell_volume 1427.2(6)
_cod_database_code 1559749
_shelx_shelxl_version_number 2018/3
_shelx_space_group_comment
;
The symmetry employed for this shelxl refinement is uniquely defined
by the following loop, which should always be used as a source of
symmetry information in preference to the above space-group names.
They are only intended as comments.
;
_shelx_estimated_absorpt_t_max 0.988
_shelx_estimated_absorpt_t_min 0.919
_olex2_refinement_description
;
1. Fixed Uiso
 At 1.2 times of:
  All C(H) groups
 At 1.5 times of:
  All C(H,H,H) groups
2.a Aromatic/amide H refined with riding coordinates:
 C12(H12), C13(H13), C14(H14), C15(H15), C16(H16), C22(H22), C23(H23),
 C24(H24), C25(H25), C26(H26), C32(H32), C33(H33), C34(H34), C35(H35), C36(H36),
  C3S(H3S), C4S(H4S), C5S(H5S), C6S(H6S), C7S(H7S)
2.b Idealised Me refined as rotating group:
 C2S(H2SA,H2SB,H2SC)
;
_olex2_submission_special_instructions 'No special instructions were received'

loop_
_space_group_symop_operation_xyz
'x, y, z'
'-x, -y, -z'

loop_
_atom_site_label
_atom_site_type_symbol
_atom_site_fract_x
_atom_site_fract_y
_atom_site_fract_z
_atom_site_U_iso_or_equiv
_atom_site_adp_type
_atom_site_occupancy
_atom_site_site_symmetry_order
_atom_site_calc_flag
_atom_site_refinement_flags_posn
_atom_site_refinement_flags_adp
_atom_site_refinement_flags_occupancy
_atom_site_disorder_assembly
_atom_site_disorder_group
Mn1 Mn 0.82130(3) 0.96032(3) 0.17739(3) 0.02962(11) Uani 1 1 d . . . . .
N1 N 0.98862(18) 1.02926(19) -0.15383(17) 0.0350(4) Uani 1 1 d . . . . .
N2 N 0.83482(16) 0.94533(16) -0.01829(15) 0.0285(4) Uani 1 1 d . . . . .
N3 N 0.8523(2) 0.7767(2) -0.10673(19) 0.0424(5) Uani 1 1 d . . . . .
N4 N 0.7826(2) 0.6972(2) -0.0886(2) 0.0537(6) Uani 1 1 d . . . . .
N5 N 0.6922(2) 0.7191(2) -0.0129(2) 0.0501(6) Uani 1 1 d . . . . .
N6 N 0.70131(19) 0.81713(18) 0.02184(18) 0.0358(4) Uani 1 1 d . . . . .
N10 N 0.63957(18) 0.93776(19) 0.16327(17) 0.0352(4) Uani 1 1 d . . . . .
N9 N 0.53139(19) 0.9794(2) 0.2208(2) 0.0459(5) Uani 1 1 d . . . . .
N8 N 0.4491(2) 0.9391(3) 0.1912(2) 0.0549(6) Uani 1 1 d . . . . .
N7 N 0.4988(2) 0.8707(3) 0.1134(2) 0.0518(6) Uani 1 1 d . . . . .
N11 N 0.79779(19) 0.9615(2) 0.36878(17) 0.0387(4) Uani 1 1 d . . . . .
N21 N 0.75535(18) 1.17076(18) 0.10728(18) 0.0352(4) Uani 1 1 d . . . . .
N31 N 0.8975(2) 0.74498(19) 0.23000(19) 0.0418(5) Uani 1 1 d . . . . .
C1 C 0.91728(19) 0.98525(19) -0.09291(18) 0.0277(4) Uani 1 1 d . . . . .
C2 C 0.8001(2) 0.8510(2) -0.03709(19) 0.0309(4) Uani 1 1 d . . . . .
C3 C 0.6138(2) 0.8732(2) 0.0992(2) 0.0360(5) Uani 1 1 d . . . . .
C12 C 0.8912(3) 0.9103(3) 0.4405(2) 0.0478(6) Uani 1 1 d . . . . .
H12 H 0.970402 0.875740 0.408068 0.057 Uiso 1 1 calc R . . . .
C13 C 0.8788(3) 0.9048(3) 0.5606(3) 0.0589(8) Uani 1 1 d . . . . .
H13 H 0.948029 0.867101 0.609381 0.071 Uiso 1 1 calc R . . . .
C14 C 0.7653(3) 0.9543(3) 0.6080(2) 0.0628(8) Uani 1 1 d . . . . .
H14 H 0.754332 0.951364 0.690307 0.075 Uiso 1 1 calc R . . . .
C15 C 0.6678(3) 1.0082(4) 0.5351(3) 0.0673(10) Uani 1 1 d . . . . .
H15 H 0.588050 1.043654 0.565775 0.081 Uiso 1 1 calc R . . . .
C16 C 0.6869(3) 1.0102(3) 0.4160(2) 0.0552(7) Uani 1 1 d . . . . .
H16 H 0.618871 1.047593 0.365678 0.066 Uiso 1 1 calc R . . . .
C22 C 0.8046(3) 1.2468(3) 0.1376(3) 0.0469(6) Uani 1 1 d . . . . .
H22 H 0.865929 1.210822 0.195459 0.056 Uiso 1 1 calc R . . . .
C23 C 0.7697(3) 1.3755(3) 0.0880(4) 0.0628(9) Uani 1 1 d . . . . .
H23 H 0.806233 1.426476 0.111792 0.075 Uiso 1 1 calc R . . . .
C24 C 0.6817(3) 1.4284(3) 0.0041(4) 0.0702(10) Uani 1 1 d . . . . .
H24 H 0.656414 1.516566 -0.031147 0.084 Uiso 1 1 calc R . . . .
C25 C 0.6306(3) 1.3515(3) -0.0283(4) 0.0624(9) Uani 1 1 d . . . . .
H25 H 0.569617 1.385752 -0.086391 0.075 Uiso 1 1 calc R . . . .
C26 C 0.6696(2) 1.2240(2) 0.0253(3) 0.0436(6) Uani 1 1 d . . . . .
H26 H 0.633782 1.171512 0.002824 0.052 Uiso 1 1 calc R . . . .
C32 C 0.8323(4) 0.6760(3) 0.3073(3) 0.0696(10) Uani 1 1 d . . . . .
H32 H 0.762793 0.717710 0.348475 0.084 Uiso 1 1 calc R . . . .
C33 C 0.8612(5) 0.5479(3) 0.3299(4) 0.0939(15) Uani 1 1 d . . . . .
H33 H 0.811515 0.502532 0.383831 0.113 Uiso 1 1 calc R . . . .
C34 C 0.9640(5) 0.4869(3) 0.2724(4) 0.0899(14) Uani 1 1 d . . . . .
H34 H 0.987895 0.398277 0.287571 0.108 Uiso 1 1 calc R . . . .
C35 C 1.0312(4) 0.5564(3) 0.1928(3) 0.0684(9) Uani 1 1 d . . . . .
H35 H 1.101632 0.516561 0.151312 0.082 Uiso 1 1 calc R . . . .
C36 C 0.9957(3) 0.6844(3) 0.1738(3) 0.0486(6) Uani 1 1 d . . . . .
H36 H 1.042831 0.731666 0.118563 0.058 Uiso 1 1 calc R . . . .
N1S N 0.8181(4) 0.2640(4) 0.4570(5) 0.1070(14) Uani 1 1 d . . . . .
C1S C 0.7789(4) 0.2600(4) 0.5512(5) 0.0919(15) Uani 1 1 d . . . . .
C2S C 0.7298(5) 0.2555(5) 0.6720(5) 0.1174(19) Uani 1 1 d . . . . .
H2SA H 0.692741 0.341137 0.679016 0.176 Uiso 1 1 calc GR . . . .
H2SB H 0.796226 0.211104 0.727936 0.176 Uiso 1 1 calc GR . . . .
H2SC H 0.667252 0.211237 0.690647 0.176 Uiso 1 1 calc GR . . . .
N2S N 0.3767(5) 0.4173(9) 0.4566(7) 0.203(4) Uani 1 1 d . . . . .
C3S C 0.3012(8) 0.3896(10) 0.4087(7) 0.197(5) Uani 1 1 d . . . . .
H3S H 0.217473 0.411380 0.435478 0.236 Uiso 1 1 calc R . . . .
C4S C 0.3313(7) 0.3340(6) 0.3264(6) 0.125(2) Uani 1 1 d . . . . .
H4S H 0.270655 0.313007 0.296081 0.150 Uiso 1 1 calc R . . . .
C5S C 0.4401(7) 0.3066(8) 0.2847(6) 0.161(4) Uani 1 1 d . . . . .
H5S H 0.462730 0.264446 0.223859 0.193 Uiso 1 1 calc R . . . .
C6S C 0.5224(6) 0.3383(9) 0.3284(7) 0.168(4) Uani 1 1 d . . . . .
H6S H 0.604698 0.320193 0.297159 0.201 Uiso 1 1 calc R . . . .
C7S C 0.4904(6) 0.3970(6) 0.4181(8) 0.137(3) Uani 1 1 d . . . . .
H7S H 0.547938 0.421149 0.449772 0.164 Uiso 1 1 calc R . . . .

loop_
_atom_site_aniso_label
_atom_site_aniso_U_11
_atom_site_aniso_U_22
_atom_site_aniso_U_33
_atom_site_aniso_U_23
_atom_site_aniso_U_13
_atom_site_aniso_U_12
Mn1 0.03153(19) 0.03412(18) 0.02787(17) -0.01191(13) 0.00702(12) -0.01610(13)
N1 0.0334(10) 0.0430(10) 0.0307(9) -0.0101(8) 0.0051(7) -0.0166(8)
N2 0.0310(9) 0.0306(9) 0.0284(8) -0.0125(7) 0.0058(7) -0.0141(7)
N3 0.0497(12) 0.0397(11) 0.0447(11) -0.0241(9) 0.0027(9) -0.0129(9)
N4 0.0691(16) 0.0455(12) 0.0603(14) -0.0296(11) 0.0033(12) -0.0241(11)
N5 0.0656(15) 0.0420(12) 0.0589(14) -0.0237(11) 0.0010(11) -0.0299(11)
N6 0.0444(11) 0.0341(10) 0.0382(10) -0.0146(8) 0.0035(8) -0.0217(8)
N10 0.0333(10) 0.0432(10) 0.0369(10) -0.0161(8) 0.0083(8) -0.0208(8)
N9 0.0347(11) 0.0670(15) 0.0461(12) -0.0265(11) 0.0122(9) -0.0239(10)
N8 0.0403(12) 0.0879(18) 0.0532(13) -0.0330(13) 0.0147(10) -0.0355(12)
N7 0.0479(13) 0.0768(17) 0.0501(13) -0.0264(12) 0.0103(10) -0.0411(12)
N11 0.0409(11) 0.0520(12) 0.0285(9) -0.0146(8) 0.0064(8) -0.0207(9)
N21 0.0344(10) 0.0345(10) 0.0439(11) -0.0183(8) 0.0008(8) -0.0139(8)
N31 0.0526(13) 0.0328(10) 0.0382(10) -0.0058(8) 0.0015(9) -0.0151(9)
C1 0.0279(10) 0.0305(10) 0.0261(9) -0.0112(8) -0.0005(8) -0.0076(8)
C2 0.0365(11) 0.0289(10) 0.0301(10) -0.0112(8) 0.0005(8) -0.0114(8)
C3 0.0400(12) 0.0420(12) 0.0344(11) -0.0123(9) 0.0047(9) -0.0244(10)
C12 0.0502(15) 0.0539(15) 0.0383(13) -0.0143(11) -0.0015(11) -0.0127(12)
C13 0.076(2) 0.0595(18) 0.0392(14) -0.0105(13) -0.0129(14) -0.0166(16)
C14 0.087(2) 0.079(2) 0.0282(13) -0.0161(13) 0.0106(14) -0.0356(18)
C15 0.0600(19) 0.116(3) 0.0422(15) -0.0400(18) 0.0220(14) -0.0399(19)
C16 0.0433(15) 0.093(2) 0.0398(14) -0.0336(15) 0.0097(11) -0.0245(15)
C22 0.0476(15) 0.0436(13) 0.0617(16) -0.0274(12) -0.0057(12) -0.0163(11)
C23 0.0577(18) 0.0431(15) 0.105(3) -0.0366(17) -0.0104(17) -0.0204(13)
C24 0.0584(19) 0.0307(13) 0.124(3) -0.0219(17) -0.0174(19) -0.0111(13)
C25 0.0530(17) 0.0362(14) 0.098(3) -0.0166(15) -0.0246(17) -0.0071(12)
C26 0.0388(13) 0.0365(12) 0.0634(16) -0.0195(11) -0.0073(11) -0.0142(10)
C32 0.088(2) 0.0443(16) 0.063(2) -0.0021(14) 0.0226(17) -0.0237(16)
C33 0.125(4) 0.0475(19) 0.094(3) -0.0020(19) 0.030(3) -0.037(2)
C34 0.133(4) 0.0321(15) 0.095(3) -0.0074(17) 0.000(3) -0.022(2)
C35 0.080(2) 0.0408(15) 0.076(2) -0.0193(15) 0.0018(18) -0.0047(15)
C36 0.0509(15) 0.0395(13) 0.0511(15) -0.0110(11) 0.0001(12) -0.0098(11)
N1S 0.084(3) 0.078(2) 0.135(4) 0.017(2) -0.005(3) -0.036(2)
C1S 0.066(3) 0.074(3) 0.114(4) 0.027(3) -0.017(2) -0.036(2)
C2S 0.100(4) 0.116(4) 0.112(4) 0.026(3) -0.024(3) -0.046(3)
N2S 0.098(4) 0.365(11) 0.237(7) -0.235(8) 0.021(4) -0.061(5)
C3S 0.171(7) 0.385(14) 0.170(7) -0.199(9) 0.091(6) -0.190(9)
C4S 0.182(7) 0.098(4) 0.110(4) -0.045(3) -0.007(4) -0.046(4)
C5S 0.118(5) 0.220(8) 0.121(5) -0.116(5) -0.050(4) 0.065(5)
C6S 0.079(4) 0.245(10) 0.136(6) -0.073(6) 0.020(4) 0.019(5)
C7S 0.084(4) 0.102(4) 0.231(8) -0.079(5) -0.049(4) 0.013(3)

loop_
_atom_type_symbol
_atom_type_description
_atom_type_scat_dispersion_real
_atom_type_scat_dispersion_imag
_atom_type_scat_source
C C 0.0033 0.0016 'International Tables Vol C Tables 4.2.6.8 and 6.1.1.4'
H H 0.0000 0.0000 'International Tables Vol C Tables 4.2.6.8 and 6.1.1.4'
N N 0.0061 0.0033 'International Tables Vol C Tables 4.2.6.8 and 6.1.1.4'
Mn Mn 0.3368 0.7283 'International Tables Vol C Tables 4.2.6.8 and 6.1.1.4'

loop_
_geom_angle_atom_site_label_1
_geom_angle_atom_site_label_2
_geom_angle_atom_site_label_3
_geom_angle
_geom_angle_site_symmetry_1
_geom_angle_site_symmetry_3
_geom_angle_publ_flag
N1 Mn1 N2 88.94(7) 2_775 . ?
N1 Mn1 N10 167.21(7) 2_775 . ?
N1 Mn1 N11 95.45(7) 2_775 . ?
N1 Mn1 N21 88.74(7) 2_775 . ?
N1 Mn1 N31 88.91(8) 2_775 . ?
N10 Mn1 N2 78.52(7) . . ?
N10 Mn1 N11 96.92(7) . . ?
N10 Mn1 N21 93.62(7) . . ?
N10 Mn1 N31 87.52(8) . . ?
N11 Mn1 N2 174.46(7) . . ?
N11 Mn1 N21 94.13(8) . . ?
N11 Mn1 N31 91.39(8) . . ?
N21 Mn1 N2 89.32(7) . . ?
N21 Mn1 N31 174.18(7) . . ?
N31 Mn1 N2 85.31(7) . . ?
C1 N1 Mn1 146.83(18) . 2_775 ?
C1 N2 Mn1 118.75(13) . . ?
C1 N2 C2 117.09(17) . . ?
C2 N2 Mn1 117.92(13) . . ?
C2 N3 N4 105.3(2) . . ?
N5 N4 N3 112.4(2) . . ?
N4 N5 N6 105.6(2) . . ?
N5 N6 C3 122.4(2) . . ?
C2 N6 N5 108.26(19) . . ?
C2 N6 C3 129.17(19) . . ?
N9 N10 Mn1 129.21(15) . . ?
C3 N10 Mn1 127.15(16) . . ?
C3 N10 N9 103.56(19) . . ?
N8 N9 N10 109.0(2) . . ?
N9 N8 N7 110.4(2) . . ?
C3 N7 N8 103.4(2) . . ?
C12 N11 Mn1 121.45(17) . . ?
C12 N11 C16 117.7(2) . . ?
C16 N11 Mn1 120.82(17) . . ?
C22 N21 Mn1 122.88(18) . . ?
C26 N21 Mn1 119.56(15) . . ?
C26 N21 C22 117.4(2) . . ?
C32 N31 Mn1 119.5(2) . . ?
C36 N31 Mn1 122.38(17) . . ?
C36 N31 C32 117.4(2) . . ?
N1 C1 N2 173.6(2) . . ?
N3 C2 N2 129.6(2) . . ?
N3 C2 N6 108.52(19) . . ?
N6 C2 N2 121.85(19) . . ?
N10 C3 N6 122.1(2) . . ?
N7 C3 N6 124.2(2) . . ?
N7 C3 N10 113.6(2) . . ?
N11 C12 C13 122.9(3) . . ?
C14 C13 C12 119.0(3) . . ?
C13 C14 C15 118.9(3) . . ?
C14 C15 C16 119.0(3) . . ?
N11 C16 C15 122.6(3) . . ?
N21 C22 C23 122.7(3) . . ?
C24 C23 C22 119.2(3) . . ?
C23 C24 C25 118.8(3) . . ?
C24 C25 C26 118.9(3) . . ?
N21 C26 C25 123.1(2) . . ?
N31 C32 C33 123.3(3) . . ?
C32 C33 C34 118.3(3) . . ?
C35 C34 C33 118.9(3) . . ?
C34 C35 C36 119.3(3) . . ?
N31 C36 C35 122.7(3) . . ?
N1S C1S C2S 179.3(6) . . ?
C3S N2S C7S 120.6(6) . . ?
N2S C3S C4S 123.6(7) . . ?
C5S C4S C3S 121.1(7) . . ?
C4S C5S C6S 117.9(6) . . ?
C5S C6S C7S 121.2(6) . . ?
N2S C7S C6S 115.6(6) . . ?

loop_
_geom_bond_atom_site_label_1
_geom_bond_atom_site_label_2
_geom_bond_distance
_geom_bond_site_symmetry_2
_geom_bond_publ_flag
Mn1 N1 2.203(2) 2_775 ?
Mn1 N2 2.3399(18) . ?
Mn1 N10 2.221(2) . ?
Mn1 N11 2.2335(19) . ?
Mn1 N21 2.251(2) . ?
Mn1 N31 2.301(2) . ?
N1 C1 1.158(3) . ?
N2 C1 1.304(3) . ?
N2 C2 1.370(3) . ?
N3 N4 1.364(3) . ?
N3 C2 1.323(3) . ?
N4 N5 1.288(3) . ?
N5 N6 1.364(3) . ?
N6 C2 1.356(3) . ?
N6 C3 1.401(3) . ?
N10 N9 1.353(3) . ?
N10 C3 1.331(3) . ?
N9 N8 1.307(3) . ?
N8 N7 1.347(3) . ?
N7 C3 1.319(3) . ?
N11 C12 1.322(3) . ?
N11 C16 1.341(3) . ?
N21 C22 1.344(3) . ?
N21 C26 1.337(3) . ?
N31 C32 1.341(4) . ?
N31 C36 1.336(3) . ?
C12 C13 1.384(4) . ?
C13 C14 1.367(5) . ?
C14 C15 1.367(5) . ?
C15 C16 1.381(4) . ?
C22 C23 1.384(4) . ?
C23 C24 1.369(5) . ?
C24 C25 1.379(4) . ?
C25 C26 1.381(4) . ?
C32 C33 1.376(5) . ?
C33 C34 1.380(6) . ?
C34 C35 1.372(5) . ?
C35 C36 1.375(4) . ?
N1S C1S 1.131(7) . ?
C1S C2S 1.448(8) . ?
N2S C3S 1.262(7) . ?
N2S C7S 1.296(8) . ?
C3S C4S 1.275(8) . ?
C4S C5S 1.258(9) . ?
C5S C6S 1.328(10) . ?
C6S C7S 1.375(9) . ?
